data_1515259
loop_
_publ_author_name
'Vollrath, Sidonie B. L.'
'Br\"ase, Stefan'
'Kirshenbaum, Kent'

_publ_section_title
;
 Twice tied tight: Enforcing conformational order in bicyclic peptoid
 oligomers
;
_journal_issue 9
_journal_name_full 'Chemical Science'
_journal_page_first 2726
_journal_paper_doi 10.1039/c2sc20473h
_journal_volume 3
_journal_year 2012
_chemical_formula_sum 'C53.53 H67.58 N11 O12.86'
_chemical_formula_weight 1070.83
_chemical_name_systematic
;
?
;
_space_group_IT_number 2
_symmetry_cell_setting triclinic
_symmetry_space_group_name_Hall '-P 1'
_symmetry_space_group_name_H-M 'P -1'
_atom_sites_solution_hydrogens geom
_atom_sites_solution_primary direct
_atom_sites_solution_secondary difmap
_audit_creation_method SHELXL-97
_cell_angle_alpha 70.9220(10)
_cell_angle_beta 84.6990(10)
_cell_angle_gamma 78.5820(10)
_cell_formula_units_Z 2
_cell_length_a 10.9563(8)
_cell_length_b 13.8555(10)
_cell_length_c 19.2000(15)
_cell_measurement_reflns_used 9465
_cell_measurement_temperature 100(2)
_cell_measurement_theta_max 27.53
_cell_measurement_theta_min 2.23
_cell_volume 2698.8(3)
_computing_cell_refinement 'Bruker SAINT'
_computing_data_collection 'Bruker APEX2'
_computing_data_reduction 'Bruker SAINT'
_computing_molecular_graphics 'Bruker SHELXTL'
_computing_publication_material 'Bruker SHELXTL'
_computing_structure_refinement 'SHELXL-97 (Sheldrick, 2008)'
_computing_structure_solution 'SHELXS-97 (Sheldrick, 2008)'
_diffrn_ambient_temperature 100(2)
_diffrn_measured_fraction_theta_full 0.996
_diffrn_measured_fraction_theta_max 0.996
_diffrn_measurement_device_type 'Bruker APEX-II CCD'
_diffrn_measurement_method '\f and \w scans'
_diffrn_radiation_monochromator graphite
_diffrn_radiation_source 'fine-focus sealed tube'
_diffrn_radiation_type MoK\a
_diffrn_radiation_wavelength 0.71073
_diffrn_reflns_av_R_equivalents 0.0297
_diffrn_reflns_av_sigmaI/netI 0.0256
_diffrn_reflns_limit_h_max 14
_diffrn_reflns_limit_h_min -14
_diffrn_reflns_limit_k_max 17
_diffrn_reflns_limit_k_min -18
_diffrn_reflns_limit_l_max 24
_diffrn_reflns_limit_l_min -24
_diffrn_reflns_number 54039
_diffrn_reflns_theta_full 27.56
_diffrn_reflns_theta_max 27.56
_diffrn_reflns_theta_min 1.58
_exptl_absorpt_coefficient_mu 0.096
_exptl_absorpt_correction_T_max 0.9802
_exptl_absorpt_correction_T_min 0.9709
_exptl_absorpt_correction_type multi-scan
_exptl_absorpt_process_details SADABS
_exptl_crystal_colour white
_exptl_crystal_density_diffrn 1.318
_exptl_crystal_density_method 'not measured'
_exptl_crystal_description block
_exptl_crystal_F_000 1137
_exptl_crystal_size_max 0.31
_exptl_crystal_size_mid 0.24
_exptl_crystal_size_min 0.21
_refine_diff_density_max 0.531
_refine_diff_density_min -0.384
_refine_diff_density_rms 0.050
_refine_ls_extinction_method none
_refine_ls_goodness_of_fit_ref 1.034
_refine_ls_hydrogen_treatment constr
_refine_ls_matrix_type full
_refine_ls_number_parameters 797
_refine_ls_number_reflns 12423
_refine_ls_number_restraints 42
_refine_ls_restrained_S_all 1.036
_refine_ls_R_factor_all 0.0624
_refine_ls_R_factor_gt 0.0474
_refine_ls_shift/su_max 0.000
_refine_ls_shift/su_mean 0.000
_refine_ls_structure_factor_coef Fsqd
_refine_ls_weighting_details 'calc w=1/[\s^2^(Fo^2^)+(0.0605P)^2^+1.4857P] where P=(Fo^2^+2Fc^2^)/3'
_refine_ls_weighting_scheme calc
_refine_ls_wR_factor_gt 0.1204
_refine_ls_wR_factor_ref 0.1306
_reflns_number_gt 9848
_reflns_number_total 12423
_reflns_threshold_expression >2sigma(I)
_cod_data_source_file c2sc20473h.txt
_cod_data_source_block Crystal_bicyclic_5_Complete
_cod_depositor_comments
;
The following automatic conversions were performed:

'_symmetry_cell_setting' value 'Triclinic' changed to 'triclinic'
according to
/usr/data/users/saulius/automatic-downloads/retrospective/RSC/lib/dictionaries/cif_core.dic
dictionary named 'cif_core.dic' version 2.4.2 from 2011-04-26.

Automatic conversion script
Id: cif_fix_values 2281 2013-09-26 08:29:07Z andrius 
;
_cod_original_sg_symbol_H-M 'P-1 '
_cod_database_code 1515259

loop_
_symmetry_equiv_pos_as_xyz
'x, y, z'
'-x, -y, -z'

loop_
_atom_site_label
_atom_site_type_symbol
_atom_site_fract_x
_atom_site_fract_y
_atom_site_fract_z
_atom_site_U_iso_or_equiv
_atom_site_adp_type
_atom_site_occupancy
_atom_site_symmetry_multiplicity
_atom_site_calc_flag
_atom_site_refinement_flags
_atom_site_disorder_assembly
_atom_site_disorder_group
O1 O 0.12637(10) 0.95676(9) 0.25803(6) 0.0249(2) Uani 1 1 d . . .
O2 O 0.05794(10) 0.74177(9) 0.34547(6) 0.0238(2) Uani 1 1 d . A .
O3 O 0.00722(10) 0.60759(9) 0.51531(7) 0.0277(3) Uani 1 1 d . . .
O4 O -0.41462(11) 0.59033(9) 0.63585(7) 0.0317(3) Uani 1 1 d . . .
O5 O -0.29554(11) 0.51053(9) 0.43935(7) 0.0299(3) Uani 1 1 d . A .
O6 O -0.20750(11) 0.57311(11) 0.22393(7) 0.0360(3) Uani 1 1 d . . .
O7 O 0.05940(11) 0.64615(9) 0.20573(6) 0.0278(3) Uani 1 1 d . . .
O8 O 0.35445(11) 0.59862(9) 0.15009(6) 0.0306(3) Uani 1 1 d . B .
O9 O 0.64137(11) 0.83061(10) -0.09293(7) 0.0358(3) Uani 1 1 d . . .
O10 O 0.41631(10) 0.88497(10) 0.10782(7) 0.0303(3) Uani 1 1 d . . .
N1 N -0.20238(13) 0.90525(13) 0.12916(8) 0.0264(3) Uani 0.9022(14) 1 d P A 1
N2 N -0.23086(15) 0.99566(15) 0.07552(10) 0.0395(4) Uani 0.9022(14) 1 d P A 1
N3 N -0.13358(15) 1.04275(14) 0.06465(10) 0.0364(4) Uani 0.9022(14) 1 d P A 1
C1 C -0.04453(18) 0.98123(15) 0.11171(10) 0.0228(4) Uani 0.9022(14) 1 d P A 1
C2 C -0.08660(16) 0.89374(15) 0.15318(10) 0.0251(4) Uani 0.9022(14) 1 d P A 1
H2 H -0.0441 0.8370 0.1908 0.030 Uiso 0.9022(14) 1 calc PR A 1
C3 C 0.08044(16) 1.00979(18) 0.11279(16) 0.0229(5) Uani 0.9022(14) 1 d P A 1
H3A H 0.1123 1.0388 0.0617 0.027 Uiso 0.9022(14) 1 calc PR A 1
H3B H 0.0726 1.0632 0.1376 0.027 Uiso 0.9022(14) 1 calc PR A 1
C27 C -0.37534(17) 0.7196(2) 0.27164(15) 0.0286(5) Uani 0.9022(14) 1 d PD A 1
H27A H -0.4418 0.7228 0.3099 0.034 Uiso 0.9022(14) 1 calc PR A 1
H27B H -0.4011 0.6845 0.2395 0.034 Uiso 0.9022(14) 1 calc PR A 1
C28 C -0.35858(17) 0.82980(16) 0.22565(11) 0.0294(4) Uani 0.9022(14) 1 d PD A 1
H28A H -0.3124 0.8580 0.2542 0.035 Uiso 0.9022(14) 1 calc PR A 1
H28B H -0.4414 0.8748 0.2152 0.035 Uiso 0.9022(14) 1 calc PR A 1
C29 C -0.28738(17) 0.83172(17) 0.15247(11) 0.0318(4) Uani 0.9022(14) 1 d P A 1
H29A H -0.2395 0.7614 0.1575 0.038 Uiso 0.9022(14) 1 calc PR A 1
H29B H -0.3485 0.8488 0.1134 0.038 Uiso 0.9022(14) 1 calc PR A 1
N1' N -0.2048(10) 0.9601(9) 0.1848(8) 0.0264(3) Uani 0.0978(14) 1 d PD A 2
N2' N -0.3253(10) 1.0025(11) 0.1891(9) 0.0395(4) Uani 0.0978(14) 1 d PD A 2
N3' N -0.3919(12) 0.9275(10) 0.2130(9) 0.0364(4) Uani 0.0978(14) 1 d PD A 2
C1' C -0.3127(12) 0.8386(12) 0.2205(12) 0.0294(4) Uani 0.0978(14) 1 d PD A 2
C2' C -0.1913(12) 0.8552(10) 0.2066(9) 0.0251(4) Uani 0.0978(14) 1 d PD A 2
H2' H -0.1167 0.8054 0.2113 0.030 Uiso 0.0978(14) 1 calc PR A 2
C3' C -0.3546(17) 0.7361(16) 0.2606(18) 0.0286(5) Uani 0.0978(14) 1 d PD A 2
H3C H -0.4295 0.7485 0.2917 0.034 Uiso 0.0978(14) 1 calc PR A 2
H3D H -0.3782 0.7074 0.2238 0.034 Uiso 0.0978(14) 1 calc PR A 2
C27' C 0.1075(17) 1.0166(15) 0.1037(18) 0.0229(5) Uani 0.0978(14) 1 d PD A 2
H27C H 0.1479 1.0294 0.0540 0.027 Uiso 0.0978(14) 1 calc PR A 2
H27D H 0.1186 1.0725 0.1228 0.027 Uiso 0.0978(14) 1 calc PR A 2
C28' C -0.0321(16) 1.0194(16) 0.0980(10) 0.0228(4) Uani 0.0978(14) 1 d PD A 2
H28C H -0.0646 1.0803 0.0559 0.027 Uiso 0.0978(14) 1 calc PR A 2
H28D H -0.0425 0.9565 0.0872 0.027 Uiso 0.0978(14) 1 calc PR A 2
C29' C -0.1108(15) 1.0252(16) 0.1674(9) 0.0318(4) Uani 0.0978(14) 1 d PD A 2
H29C H -0.0553 1.0038 0.2097 0.038 Uiso 0.0978(14) 1 calc PR A 2
H29D H -0.1520 1.0981 0.1601 0.038 Uiso 0.0978(14) 1 calc PR A 2
N4 N 0.16722(11) 0.91661(10) 0.15240(7) 0.0201(3) Uani 1 1 d D . .
N5 N 0.24934(11) 0.77863(10) 0.34588(7) 0.0187(3) Uani 1 1 d . A .
N6 N -0.02796(11) 0.78266(10) 0.47099(7) 0.0200(3) Uani 1 1 d . . .
N7 N -0.24294(11) 0.59899(10) 0.50918(7) 0.0213(3) Uani 1 1 d . A .
N8 N -0.25834(12) 0.65985(11) 0.30705(8) 0.0261(3) Uani 1 1 d D . .
N9 N 0.02683(12) 0.48703(10) 0.27517(7) 0.0212(3) Uani 1 1 d D . .
N10 N 0.18846(12) 0.58386(10) 0.09539(7) 0.0240(3) Uani 1 1 d . B .
N11 N 0.38930(12) 0.77935(11) 0.04428(7) 0.0243(3) Uani 1 1 d . . .
C4 C 0.17760(13) 0.89642(12) 0.22535(8) 0.0194(3) Uani 1 1 d . A .
C5 C 0.25990(14) 0.79362(12) 0.26685(8) 0.0205(3) Uani 1 1 d . . .
H5A H 0.2333 0.7353 0.2568 0.025 Uiso 1 1 calc R A .
H5B H 0.3477 0.7948 0.2496 0.025 Uiso 1 1 calc R . .
C6 C 0.33905(13) 0.81039(12) 0.37946(8) 0.0187(3) Uani 1 1 d . . .
C7 C 0.37527(14) 0.90611(12) 0.34575(9) 0.0240(3) Uani 1 1 d . A .
H7 H 0.3394 0.9511 0.3008 0.029 Uiso 1 1 calc R . .
C8 C 0.46391(15) 0.93591(13) 0.37786(10) 0.0273(3) Uani 1 1 d . . .
H8 H 0.4899 1.0006 0.3542 0.033 Uiso 1 1 calc R A .
C9 C 0.51454(14) 0.87144(13) 0.44432(9) 0.0252(3) Uani 1 1 d . A .
H9 H 0.5735 0.8928 0.4668 0.030 Uiso 1 1 calc R . .
C10 C 0.47899(13) 0.77581(13) 0.47787(9) 0.0229(3) Uani 1 1 d . . .
H10 H 0.5136 0.7317 0.5234 0.027 Uiso 1 1 calc R A .
C11 C 0.39272(13) 0.74416(12) 0.44505(8) 0.0199(3) Uani 1 1 d . A .
H11 H 0.3705 0.6777 0.4673 0.024 Uiso 1 1 calc R . .
C12 C 0.13441(13) 0.76413(11) 0.37738(8) 0.0196(3) Uani 1 1 d . . .
C13 C 0.10422(13) 0.78028(13) 0.45254(8) 0.0216(3) Uani 1 1 d . A .
H13A H 0.1536 0.7232 0.4907 0.026 Uiso 1 1 calc R . .
H13B H 0.1271 0.8464 0.4514 0.026 Uiso 1 1 calc R . .
C14 C -0.11159(13) 0.88031(12) 0.44636(9) 0.0217(3) Uani 1 1 d . . .
C15 C -0.14692(16) 0.92233(13) 0.37357(10) 0.0278(3) Uani 1 1 d . . .
H15 H -0.1147 0.8875 0.3388 0.033 Uiso 1 1 calc R . .
C16 C -0.22989(17) 1.01591(14) 0.35181(11) 0.0363(4) Uani 1 1 d . . .
H16 H -0.2553 1.0447 0.3021 0.044 Uiso 1 1 calc R . .
C17 C -0.27564(16) 1.06726(14) 0.40225(12) 0.0373(4) Uani 1 1 d . . .
H17 H -0.3331 1.1308 0.3873 0.045 Uiso 1 1 calc R . .
C18 C -0.23812(16) 1.02643(14) 0.47405(12) 0.0356(4) Uani 1 1 d . . .
H18 H -0.2690 1.0623 0.5084 0.043 Uiso 1 1 calc R . .
C19 C -0.15522(15) 0.93294(13) 0.49658(10) 0.0281(3) Uani 1 1 d . . .
H19 H -0.1286 0.9052 0.5460 0.034 Uiso 1 1 calc R . .
C20 C -0.06590(13) 0.68948(12) 0.49998(8) 0.0205(3) Uani 1 1 d . . .
C21 C -0.20596(13) 0.69190(12) 0.51357(9) 0.0204(3) Uani 1 1 d . . .
H21A H -0.2297 0.6987 0.5630 0.024 Uiso 1 1 calc R . .
H21B H -0.2513 0.7535 0.4766 0.024 Uiso 1 1 calc R . .
C22 C -0.24368(15) 0.51030(12) 0.57627(9) 0.0262(3) Uani 1 1 d . . .
H22A H -0.1877 0.5155 0.6120 0.031 Uiso 1 1 calc R . .
H22B H -0.2100 0.4458 0.5641 0.031 Uiso 1 1 calc R . .
C23 C -0.37141(16) 0.50282(13) 0.61206(10) 0.0279(3) Uani 1 1 d . . .
H23A H -0.4294 0.5004 0.5763 0.033 Uiso 1 1 calc R . .
H23B H -0.3674 0.4385 0.6547 0.033 Uiso 1 1 calc R . .
C24 C -0.5352(2) 0.5859(2) 0.67065(13) 0.0560(6) Uani 1 1 d . . .
H24A H -0.5931 0.5813 0.6363 0.084 Uiso 1 1 calc R . .
H24B H -0.5650 0.6486 0.6848 0.084 Uiso 1 1 calc R . .
H24C H -0.5304 0.5246 0.7148 0.084 Uiso 1 1 calc R . .
C25 C -0.26169(13) 0.58699(12) 0.44388(9) 0.0227(3) Uani 1 1 d . . .
C26 C -0.23465(14) 0.67592(13) 0.37515(9) 0.0234(3) Uani 1 1 d . A .
H26A H -0.2871 0.7416 0.3779 0.028 Uiso 1 1 calc R . .
H26B H -0.1464 0.6830 0.3747 0.028 Uiso 1 1 calc R . .
C30 C -0.18321(14) 0.59074(14) 0.27916(9) 0.0264(3) Uani 1 1 d . A .
C31 C -0.06304(14) 0.53517(13) 0.32017(9) 0.0234(3) Uani 1 1 d . A .
H31A H -0.0259 0.5857 0.3340 0.028 Uiso 1 1 calc R . .
H31B H -0.0827 0.4813 0.3661 0.028 Uiso 1 1 calc R . .
C32 C 0.0520(9) 0.3775(5) 0.2893(7) 0.0205(13) Uani 0.621(9) 1 d P B 1
C33 C -0.0483(7) 0.3283(9) 0.2900(6) 0.0347(13) Uani 0.621(9) 1 d P B 1
H33 H -0.1309 0.3666 0.2853 0.042 Uiso 0.621(9) 1 calc PR B 1
C34 C -0.0260(7) 0.2220(7) 0.2979(5) 0.0480(17) Uani 0.621(9) 1 d PU B 1
H34 H -0.0935 0.1885 0.2972 0.058 Uiso 0.621(9) 1 calc PR B 1
C35 C 0.0939(7) 0.1659(5) 0.3066(3) 0.0433(16) Uani 0.621(9) 1 d PU B 1
H35 H 0.1089 0.0939 0.3119 0.052 Uiso 0.621(9) 1 calc PR B 1
C36 C 0.1915(6) 0.2143(4) 0.3075(3) 0.0342(11) Uani 0.621(9) 1 d P B 1
H36 H 0.2736 0.1752 0.3136 0.041 Uiso 0.621(9) 1 calc PR B 1
C37 C 0.1721(6) 0.3196(5) 0.2996(4) 0.0232(9) Uani 0.621(9) 1 d P B 1
H37 H 0.2402 0.3518 0.3013 0.028 Uiso 0.621(9) 1 calc PR B 1
C32' C 0.0256(16) 0.3783(8) 0.2841(13) 0.0205(13) Uani 0.379(9) 1 d PD B 2
C33' C -0.0827(13) 0.3421(17) 0.2851(12) 0.0347(13) Uani 0.379(9) 1 d P B 2
H33' H -0.1609 0.3877 0.2774 0.042 Uiso 0.379(9) 1 calc PR B 2
C34' C -0.0737(10) 0.2387(13) 0.2976(10) 0.0480(17) Uani 0.379(9) 1 d P B 2
H34' H -0.1481 0.2115 0.3018 0.058 Uiso 0.379(9) 1 calc PR B 2
C35' C 0.0391(12) 0.1713(11) 0.3045(7) 0.0433(16) Uani 0.379(9) 1 d P B 2
H35' H 0.0423 0.1002 0.3100 0.052 Uiso 0.379(9) 1 calc PR B 2
C36' C 0.1452(10) 0.2084(8) 0.3032(6) 0.0342(11) Uani 0.379(9) 1 d PD B 2
H36' H 0.2235 0.1631 0.3080 0.041 Uiso 0.379(9) 1 calc PR B 2
C37' C 0.1393(9) 0.3135(8) 0.2947(7) 0.0232(9) Uani 0.379(9) 1 d PD B 2
H37' H 0.2127 0.3394 0.2963 0.028 Uiso 0.379(9) 1 calc PR B 2
C38 C 0.07793(14) 0.55308(12) 0.21578(8) 0.0210(3) Uani 1 1 d . B .
C39 C 0.15752(16) 0.50442(12) 0.16191(9) 0.0258(3) Uani 1 1 d . . .
H39A H 0.2351 0.4617 0.1859 0.031 Uiso 1 1 calc R B .
H39B H 0.1114 0.4584 0.1489 0.031 Uiso 1 1 calc R . .
C40 C 0.10770(16) 0.61644(13) 0.03396(9) 0.0268(3) Uani 1 1 d . . .
C41 C -0.00582(19) 0.67929(15) 0.03565(12) 0.0399(4) Uani 1 1 d . B .
H41 H -0.0318 0.7015 0.0774 0.048 Uiso 1 1 calc R . .
C42 C -0.0823(2) 0.71005(16) -0.02458(14) 0.0493(6) Uani 1 1 d . . .
H42 H -0.1611 0.7532 -0.0238 0.059 Uiso 1 1 calc R B .
C43 C -0.0446(2) 0.67849(17) -0.08488(12) 0.0511(6) Uani 1 1 d . B .
H43 H -0.0961 0.7013 -0.1264 0.061 Uiso 1 1 calc R . .
C44 C 0.0685(2) 0.6135(2) -0.08531(12) 0.0549(6) Uani 1 1 d . . .
H44 H 0.0936 0.5906 -0.1268 0.066 Uiso 1 1 calc R B .
C45 C 0.14557(19) 0.58153(18) -0.02577(11) 0.0419(5) Uani 1 1 d . B .
H45 H 0.2231 0.5364 -0.0259 0.050 Uiso 1 1 calc R . .
C46 C 0.28756(14) 0.62758(12) 0.09629(9) 0.0233(3) Uani 1 1 d . . .
C47 C 0.31052(15) 0.71721(13) 0.02791(8) 0.0236(3) Uani 1 1 d . B .
H47A H 0.3509 0.6894 -0.0115 0.028 Uiso 1 1 calc R . .
H47B H 0.2299 0.7614 0.0098 0.028 Uiso 1 1 calc R . .
C48 C 0.51661(15) 0.77289(14) 0.01389(9) 0.0293(4) Uani 1 1 d . C 1
H48A H 0.5466 0.7030 0.0091 0.035 Uiso 1 1 calc R C 1
H48B H 0.5717 0.7834 0.0478 0.035 Uiso 1 1 calc R C 1
C49 C 0.52243(16) 0.85438(14) -0.06101(10) 0.0309(4) Uani 1 1 d . C 1
H49A H 0.4565 0.8531 -0.0925 0.037 Uiso 1 1 calc R C 1
H49B H 0.5101 0.9244 -0.0556 0.037 Uiso 1 1 calc R C 1
C50 C 0.65385(19) 0.90287(15) -0.16398(11) 0.0377(4) Uani 1 1 d . C 1
H50A H 0.7360 0.8841 -0.1857 0.057 Uiso 1 1 calc R C 1
H50B H 0.6451 0.9726 -0.1599 0.057 Uiso 1 1 calc R C 1
H50C H 0.5890 0.9018 -0.1955 0.057 Uiso 1 1 calc R C 1
C51 C 0.34918(14) 0.83802(13) 0.08852(8) 0.0223(3) Uani 1 1 d . A 1
C52 C 0.21244(13) 0.84139(12) 0.11385(8) 0.0205(3) Uani 1 1 d . A 1
H52A H 0.1610 0.8583 0.0703 0.025 Uiso 1 1 calc R A 1
H52B H 0.2016 0.7716 0.1468 0.025 Uiso 1 1 calc R A 1
O11 O 0.61711(13) 0.54510(12) 0.13582(8) 0.0448(3) Uani 1 1 d . D 1
H11A H 0.5410 0.5721 0.1435 0.067 Uiso 1 1 d R D 1
H11B H 0.6644 0.5594 0.1629 0.067 Uiso 1 1 d R D 1
O12 O 0.3924(3) 0.3341(3) 0.1437(2) 0.0587(9) Uani 0.50 1 d P E 1
H12A H 0.3720 0.2879 0.1289 0.088 Uiso 0.50 1 d PR E 1
H12B H 0.4200 0.3797 0.1067 0.088 Uiso 0.50 1 d PR E 1
O13 O 0.5347(3) 0.4630(2) 0.03939(18) 0.0489(7) Uani 0.50 1 d P F -2
H13C H 0.4652 0.4810 0.0192 0.073 Uiso 0.50 1 d PR F -2
H13D H 0.5473 0.5070 0.0593 0.073 Uiso 0.50 1 d PR F -2
O14 O 0.4530(3) 0.6033(3) -0.09563(17) 0.0481(7) Uani 0.50 1 d PD G 3
H14A H 0.4275 0.5568 -0.1065 0.072 Uiso 0.50 1 calc PR G 3
C53 C 0.5037(4) 0.6696(3) -0.1596(2) 0.0429(9) Uani 0.50 1 d PD G 3
H53A H 0.5488 0.6283 -0.1905 0.051 Uiso 0.50 1 calc PR G 3
H53B H 0.5639 0.7040 -0.1453 0.051 Uiso 0.50 1 calc PR G 3
C54 C 0.4019(6) 0.7501(5) -0.2028(4) 0.0632(15) Uani 0.50 1 d PDU G 3
H54A H 0.4380 0.7956 -0.2470 0.095 Uiso 0.50 1 calc PR G 3
H54B H 0.3581 0.7915 -0.1723 0.095 Uiso 0.50 1 calc PR G 3
H54C H 0.3430 0.7159 -0.2174 0.095 Uiso 0.50 1 calc PR G 3
O15 O 0.5721(7) 0.2055(6) 0.2396(4) 0.059(2) Uani 0.264(4) 1 d PDU H 4
H15A H 0.5339 0.1942 0.2079 0.089 Uiso 0.264(4) 1 calc PR H 4
C55 C 0.6788(9) 0.2528(8) 0.2044(6) 0.070(3) Uani 0.264(4) 1 d PDU H 4
H55A H 0.7230 0.2669 0.2418 0.083 Uiso 0.264(4) 1 calc PR H 4
H55B H 0.6493 0.3199 0.1665 0.083 Uiso 0.264(4) 1 calc PR H 4
C56 C 0.7705(9) 0.1813(7) 0.1678(4) 0.051(2) Uani 0.264(4) 1 d PD H 4
H56A H 0.7733 0.1087 0.1980 0.077 Uiso 0.264(4) 1 calc PR H 4
H56B H 0.8539 0.1987 0.1637 0.077 Uiso 0.264(4) 1 calc PR H 4
H56C H 0.7422 0.1916 0.1185 0.077 Uiso 0.264(4) 1 calc PR H 4
O16 O 0.4478(12) 0.2274(10) 0.3090(8) 0.041(3) Uani 0.0978(14) 1 d PU A 5

loop_
_atom_site_aniso_label
_atom_site_aniso_U_11
_atom_site_aniso_U_22
_atom_site_aniso_U_33
_atom_site_aniso_U_23
_atom_site_aniso_U_13
_atom_site_aniso_U_12
O1 0.0231(5) 0.0254(6) 0.0254(6) -0.0102(5) -0.0031(4) 0.0029(4)
O2 0.0188(5) 0.0298(6) 0.0269(6) -0.0126(5) -0.0012(4) -0.0074(4)
O3 0.0177(5) 0.0262(6) 0.0332(6) -0.0042(5) -0.0012(4) 0.0014(4)
O4 0.0323(6) 0.0314(6) 0.0288(6) -0.0097(5) 0.0050(5) -0.0024(5)
O5 0.0229(6) 0.0329(6) 0.0394(7) -0.0181(5) 0.0056(5) -0.0096(5)
O6 0.0237(6) 0.0578(8) 0.0342(7) -0.0268(6) -0.0056(5) -0.0022(6)
O7 0.0306(6) 0.0212(6) 0.0301(6) -0.0091(5) 0.0031(5) -0.0010(5)
O8 0.0266(6) 0.0333(7) 0.0268(6) -0.0055(5) -0.0049(5) 0.0013(5)
O9 0.0267(6) 0.0401(7) 0.0362(7) -0.0086(6) 0.0088(5) -0.0059(5)
O10 0.0195(5) 0.0444(7) 0.0334(6) -0.0190(6) 0.0002(5) -0.0095(5)
N1 0.0166(7) 0.0364(9) 0.0247(8) -0.0087(6) -0.0039(6) -0.0016(6)
N2 0.0230(8) 0.0488(11) 0.0353(9) 0.0025(8) -0.0110(7) -0.0025(7)
N3 0.0222(8) 0.0408(10) 0.0350(9) 0.0025(7) -0.0090(7) -0.0011(7)
C1 0.0194(8) 0.0248(10) 0.0221(9) -0.0064(8) -0.0031(7) 0.0003(8)
C2 0.0160(8) 0.0307(9) 0.0268(9) -0.0078(7) -0.0054(6) -0.0004(7)
C3 0.0197(10) 0.0223(8) 0.0225(11) -0.0027(7) -0.0039(10) -0.0005(8)
C27 0.0117(9) 0.0430(12) 0.0321(13) -0.0138(9) -0.0009(9) -0.0037(8)
C28 0.0154(9) 0.0437(11) 0.0288(9) -0.0129(8) 0.0006(9) -0.0023(8)
C29 0.0219(9) 0.0472(12) 0.0308(10) -0.0160(9) -0.0003(7) -0.0108(8)
N1' 0.0166(7) 0.0364(9) 0.0247(8) -0.0087(6) -0.0039(6) -0.0016(6)
N2' 0.0230(8) 0.0488(11) 0.0353(9) 0.0025(8) -0.0110(7) -0.0025(7)
N3' 0.0222(8) 0.0408(10) 0.0350(9) 0.0025(7) -0.0090(7) -0.0011(7)
C1' 0.0154(9) 0.0437(11) 0.0288(9) -0.0129(8) 0.0006(9) -0.0023(8)
C2' 0.0160(8) 0.0307(9) 0.0268(9) -0.0078(7) -0.0054(6) -0.0004(7)
C3' 0.0117(9) 0.0430(12) 0.0321(13) -0.0138(9) -0.0009(9) -0.0037(8)
C27' 0.0197(10) 0.0223(8) 0.0225(11) -0.0027(7) -0.0039(10) -0.0005(8)
C28' 0.0194(8) 0.0248(10) 0.0221(9) -0.0064(8) -0.0031(7) 0.0003(8)
C29' 0.0219(9) 0.0472(12) 0.0308(10) -0.0160(9) -0.0003(7) -0.0108(8)
N4 0.0168(6) 0.0216(6) 0.0201(6) -0.0051(5) -0.0025(5) -0.0006(5)
N5 0.0140(6) 0.0229(6) 0.0187(6) -0.0063(5) -0.0004(5) -0.0024(5)
N6 0.0121(6) 0.0256(7) 0.0221(6) -0.0077(5) 0.0003(5) -0.0028(5)
N7 0.0160(6) 0.0211(6) 0.0253(7) -0.0055(5) 0.0006(5) -0.0034(5)
N8 0.0156(6) 0.0386(8) 0.0258(7) -0.0137(6) -0.0014(5) -0.0023(5)
N9 0.0200(6) 0.0231(6) 0.0213(6) -0.0088(5) 0.0014(5) -0.0034(5)
N10 0.0234(7) 0.0242(7) 0.0212(6) -0.0053(5) 0.0015(5) -0.0010(5)
N11 0.0175(6) 0.0337(7) 0.0226(7) -0.0103(6) 0.0018(5) -0.0052(5)
C4 0.0143(6) 0.0214(7) 0.0218(7) -0.0058(6) -0.0014(5) -0.0026(5)
C5 0.0167(7) 0.0240(8) 0.0186(7) -0.0065(6) -0.0014(5) 0.0013(6)
C6 0.0110(6) 0.0244(7) 0.0204(7) -0.0084(6) 0.0007(5) -0.0008(5)
C7 0.0184(7) 0.0263(8) 0.0237(8) -0.0029(6) -0.0017(6) -0.0042(6)
C8 0.0195(7) 0.0265(8) 0.0346(9) -0.0061(7) -0.0012(6) -0.0068(6)
C9 0.0136(7) 0.0324(9) 0.0324(9) -0.0143(7) -0.0027(6) -0.0026(6)
C10 0.0134(7) 0.0297(8) 0.0237(8) -0.0091(6) -0.0020(6) 0.0022(6)
C11 0.0129(6) 0.0223(7) 0.0223(7) -0.0064(6) 0.0008(5) 0.0003(5)
C12 0.0160(7) 0.0191(7) 0.0226(7) -0.0058(6) -0.0010(5) -0.0019(5)
C13 0.0133(7) 0.0307(8) 0.0230(7) -0.0109(6) 0.0011(5) -0.0058(6)
C14 0.0142(7) 0.0225(7) 0.0295(8) -0.0086(6) 0.0008(6) -0.0055(6)
C15 0.0267(8) 0.0255(8) 0.0307(9) -0.0077(7) -0.0044(7) -0.0040(6)
C16 0.0328(9) 0.0266(9) 0.0456(11) -0.0045(8) -0.0116(8) -0.0036(7)
C17 0.0236(8) 0.0220(8) 0.0646(13) -0.0117(8) -0.0034(8) -0.0023(7)
C18 0.0230(8) 0.0321(9) 0.0582(12) -0.0249(9) 0.0082(8) -0.0061(7)
C19 0.0215(8) 0.0321(9) 0.0343(9) -0.0154(7) 0.0037(7) -0.0066(7)
C20 0.0153(7) 0.0253(8) 0.0193(7) -0.0062(6) -0.0008(5) -0.0014(6)
C21 0.0144(7) 0.0224(7) 0.0239(7) -0.0074(6) 0.0009(5) -0.0024(5)
C22 0.0216(8) 0.0220(8) 0.0302(8) -0.0035(6) -0.0003(6) -0.0008(6)
C23 0.0276(8) 0.0240(8) 0.0298(9) -0.0051(7) 0.0029(7) -0.0070(6)
C24 0.0493(13) 0.0614(15) 0.0479(13) -0.0157(11) 0.0248(10) -0.0034(11)
C25 0.0117(6) 0.0269(8) 0.0300(8) -0.0116(7) 0.0023(6) -0.0015(6)
C26 0.0179(7) 0.0292(8) 0.0249(8) -0.0121(6) 0.0018(6) -0.0032(6)
C30 0.0172(7) 0.0383(9) 0.0264(8) -0.0137(7) -0.0001(6) -0.0052(6)
C31 0.0185(7) 0.0309(8) 0.0221(7) -0.0117(6) 0.0000(6) -0.0020(6)
C32 0.024(4) 0.0253(8) 0.016(2) -0.0076(8) -0.003(3) -0.0102(15)
C33 0.037(4) 0.040(3) 0.0296(19) -0.006(2) -0.005(3) -0.019(3)
C34 0.071(5) 0.042(3) 0.0403(13) -0.013(2) 0.006(4) -0.034(4)
C35 0.078(5) 0.0257(14) 0.0315(12) -0.0112(10) 0.005(3) -0.021(3)
C36 0.055(3) 0.0230(11) 0.0232(12) -0.0083(9) 0.001(2) -0.002(2)
C37 0.028(3) 0.0234(11) 0.0201(13) -0.0083(8) -0.0025(19) -0.0047(16)
C32' 0.024(4) 0.0253(8) 0.016(2) -0.0076(8) -0.003(3) -0.0102(15)
C33' 0.037(4) 0.040(3) 0.0296(19) -0.006(2) -0.005(3) -0.019(3)
C34' 0.071(5) 0.042(3) 0.0403(13) -0.013(2) 0.006(4) -0.034(4)
C35' 0.078(5) 0.0257(14) 0.0315(12) -0.0112(10) 0.005(3) -0.021(3)
C36' 0.055(3) 0.0230(11) 0.0232(12) -0.0083(9) 0.001(2) -0.002(2)
C37' 0.028(3) 0.0234(11) 0.0201(13) -0.0083(8) -0.0025(19) -0.0047(16)
C38 0.0179(7) 0.0226(8) 0.0222(7) -0.0080(6) -0.0020(6) -0.0006(6)
C39 0.0295(8) 0.0212(8) 0.0239(8) -0.0062(6) 0.0049(6) -0.0021(6)
C40 0.0280(8) 0.0259(8) 0.0258(8) -0.0046(6) -0.0020(6) -0.0087(6)
C41 0.0394(10) 0.0351(10) 0.0442(11) -0.0146(9) -0.0123(9) 0.0041(8)
C42 0.0476(12) 0.0341(11) 0.0648(15) -0.0115(10) -0.0272(11) 0.0010(9)
C43 0.0720(16) 0.0390(11) 0.0439(12) -0.0002(9) -0.0307(11) -0.0222(11)
C44 0.0593(15) 0.0793(17) 0.0354(11) -0.0208(11) -0.0057(10) -0.0272(13)
C45 0.0361(10) 0.0617(13) 0.0342(10) -0.0208(9) 0.0015(8) -0.0151(9)
C46 0.0216(7) 0.0247(8) 0.0217(7) -0.0089(6) 0.0020(6) 0.0019(6)
C47 0.0218(7) 0.0294(8) 0.0206(7) -0.0102(6) 0.0006(6) -0.0037(6)
C48 0.0174(7) 0.0407(10) 0.0295(9) -0.0134(7) 0.0024(6) -0.0022(7)
C49 0.0220(8) 0.0309(9) 0.0367(10) -0.0082(7) 0.0057(7) -0.0047(7)
C50 0.0391(10) 0.0393(10) 0.0354(10) -0.0113(8) 0.0113(8) -0.0148(8)
C51 0.0178(7) 0.0294(8) 0.0187(7) -0.0063(6) -0.0025(6) -0.0031(6)
C52 0.0159(7) 0.0268(8) 0.0195(7) -0.0085(6) -0.0016(5) -0.0032(6)
O11 0.0293(7) 0.0658(10) 0.0454(8) -0.0263(7) -0.0082(6) -0.0043(6)
O12 0.0467(19) 0.0468(18) 0.090(3) -0.0356(18) 0.0058(17) -0.0056(14)
O13 0.0448(17) 0.0484(18) 0.059(2) -0.0275(16) 0.0006(14) -0.0044(14)
O14 0.0530(18) 0.0545(19) 0.0401(17) -0.0192(15) -0.0010(14) -0.0101(15)
C53 0.039(2) 0.045(2) 0.050(2) -0.0214(19) -0.0051(18) -0.0048(18)
C54 0.063(4) 0.061(4) 0.069(4) -0.029(3) -0.026(3) 0.007(3)
O15 0.073(5) 0.052(4) 0.053(4) -0.015(3) -0.027(3) -0.004(3)
C55 0.056(5) 0.065(6) 0.093(7) -0.023(5) -0.019(5) -0.018(5)
C56 0.071(6) 0.054(5) 0.032(4) -0.010(4) 0.001(4) -0.027(4)
O16 0.032(6) 0.032(6) 0.059(7) -0.010(5) -0.017(5) -0.007(5)

loop_
_atom_type_symbol
_atom_type_description
_atom_type_scat_dispersion_real
_atom_type_scat_dispersion_imag
_atom_type_scat_source
C C 0.0033 0.0016 'International Tables Vol C Tables 4.2.6.8 and 6.1.1.4'
H H 0.0000 0.0000 'International Tables Vol C Tables 4.2.6.8 and 6.1.1.4'
N N 0.0061 0.0033 'International Tables Vol C Tables 4.2.6.8 and 6.1.1.4'
O O 0.0106 0.0060 'International Tables Vol C Tables 4.2.6.8 and 6.1.1.4'

loop_
_geom_angle_atom_site_label_1
_geom_angle_atom_site_label_2
_geom_angle_atom_site_label_3
_geom_angle
C23 O4 C24 110.75(15)
C49 O9 C50 110.71(14)
N2 N1 C2 110.65(16)
N2 N1 C29 121.45(15)
C2 N1 C29 127.83(16)
N3 N2 N1 107.19(15)
N2 N3 C1 108.34(17)
N3 C1 C2 109.12(17)
N3 C1 C3 122.49(18)
C2 C1 C3 128.37(17)
N1 C2 C1 104.69(16)
N1 C2 H2 127.7
C1 C2 H2 127.7
N4 C3 C1 109.03(17)
N4 C3 H3A 109.9
C1 C3 H3A 109.9
N4 C3 H3B 109.9
C1 C3 H3B 109.9
H3A C3 H3B 108.3
N8 C27 C28 110.45(15)
N8 C27 H27A 109.6
C28 C27 H27A 109.6
N8 C27 H27B 109.6
C28 C27 H27B 109.6
H27A C27 H27B 108.1
C27 C28 C29 111.56(19)
C27 C28 H28A 109.3
C29 C28 H28A 109.3
C27 C28 H28B 109.3
C29 C28 H28B 109.3
H28A C28 H28B 108.0
N1 C29 C28 114.35(16)
N1 C29 H29A 108.7
C28 C29 H29A 108.7
N1 C29 H29B 108.7
C28 C29 H29B 108.7
H29A C29 H29B 107.6
N2' N1' C2' 110.1(12)
N2' N1' C29' 119.8(13)
C2' N1' C29' 129.6(12)
N3' N2' N1' 109.0(13)
N2' N3' C1' 106.7(13)
N3' C1' C2' 111.1(13)
N3' C1' C3' 119.9(15)
C2' C1' C3' 126.6(14)
N1' C2' C1' 102.9(12)
N1' C2' H2' 128.5
C1' C2' H2' 128.5
N8 C3' C1' 112.8(13)
N8 C3' H3C 109.0
C1' C3' H3C 109.0
N8 C3' H3D 109.0
C1' C3' H3D 109.0
H3C C3' H3D 107.8
N4 C27' C28' 111.2(14)
N4 C27' H27C 109.4
C28' C27' H27C 109.4
N4 C27' H27D 109.4
C28' C27' H27D 109.4
H27C C27' H27D 108.0
C29' C28' C27' 115(2)
C29' C28' H28C 108.6
C27' C28' H28C 108.6
C29' C28' H28D 108.6
C27' C28' H28D 108.6
H28C C28' H28D 107.6
N1' C29' C28' 112.8(14)
N1' C29' H29C 109.0
C28' C29' H29C 109.0
N1' C29' H29D 109.0
C28' C29' H29D 109.0
H29C C29' H29D 107.8
C4 N4 C52 123.94(13)
C4 N4 C27' 123.3(17)
C52 N4 C27' 112.7(17)
C4 N4 C3 117.84(17)
C52 N4 C3 116.56(17)
C12 N5 C6 122.79(12)
C12 N5 C5 114.81(12)
C6 N5 C5 119.48(12)
C20 N6 C14 123.89(12)
C20 N6 C13 116.80(12)
C14 N6 C13 118.42(12)
C25 N7 C21 122.16(13)
C25 N7 C22 118.59(13)
C21 N7 C22 118.73(13)
C30 N8 C26 123.28(13)
C30 N8 C3' 118.8(16)
C26 N8 C3' 116.9(16)
C30 N8 C27 121.12(18)
C26 N8 C27 115.49(17)
C38 N9 C32 122.1(6)
C38 N9 C31 116.10(13)
C32 N9 C31 121.7(6)
C38 N9 C32' 124.5(10)
C31 N9 C32' 116.7(10)
C46 N10 C40 123.46(13)
C46 N10 C39 117.91(13)
C40 N10 C39 118.51(13)
C51 N11 C47 121.74(13)
C51 N11 C48 120.43(13)
C47 N11 C48 117.78(13)
O1 C4 N4 122.67(14)
O1 C4 C5 120.44(13)
N4 C4 C5 116.88(13)
N5 C5 C4 109.64(12)
N5 C5 H5A 109.7
C4 C5 H5A 109.7
N5 C5 H5B 109.7
C4 C5 H5B 109.7
H5A C5 H5B 108.2
C7 C6 C11 119.87(14)
C7 C6 N5 120.16(13)
C11 C6 N5 119.95(13)
C8 C7 C6 119.99(15)
C8 C7 H7 120.0
C6 C7 H7 120.0
C9 C8 C7 120.18(15)
C9 C8 H8 119.9
C7 C8 H8 119.9
C10 C9 C8 119.93(14)
C10 C9 H9 120.0
C8 C9 H9 120.0
C9 C10 C11 120.24(14)
C9 C10 H10 119.9
C11 C10 H10 119.9
C10 C11 C6 119.74(14)
C10 C11 H11 120.1
C6 C11 H11 120.1
O2 C12 N5 120.97(14)
O2 C12 C13 121.52(13)
N5 C12 C13 117.48(12)
N6 C13 C12 110.23(12)
N6 C13 H13A 109.6
C12 C13 H13A 109.6
N6 C13 H13B 109.6
C12 C13 H13B 109.6
H13A C13 H13B 108.1
C15 C14 C19 120.33(15)
C15 C14 N6 120.85(14)
C19 C14 N6 118.82(14)
C14 C15 C16 119.45(17)
C14 C15 H15 120.3
C16 C15 H15 120.3
C17 C16 C15 120.23(18)
C17 C16 H16 119.9
C15 C16 H16 119.9
C18 C17 C16 120.12(17)
C18 C17 H17 119.9
C16 C17 H17 119.9
C17 C18 C19 120.28(17)
C17 C18 H18 119.9
C19 C18 H18 119.9
C14 C19 C18 119.56(17)
C14 C19 H19 120.2
C18 C19 H19 120.2
O3 C20 N6 122.26(13)
O3 C20 C21 120.95(14)
N6 C20 C21 116.78(13)
N7 C21 C20 112.12(12)
N7 C21 H21A 109.2
C20 C21 H21A 109.2
N7 C21 H21B 109.2
C20 C21 H21B 109.2
H21A C21 H21B 107.9
N7 C22 C23 113.46(13)
N7 C22 H22A 108.9
C23 C22 H22A 108.9
N7 C22 H22B 108.9
C23 C22 H22B 108.9
H22A C22 H22B 107.7
O4 C23 C22 108.95(13)
O4 C23 H23A 109.9
C22 C23 H23A 109.9
O4 C23 H23B 109.9
C22 C23 H23B 109.9
H23A C23 H23B 108.3
O4 C24 H24A 109.5
O4 C24 H24B 109.5
H24A C24 H24B 109.5
O4 C24 H24C 109.5
H24A C24 H24C 109.5
H24B C24 H24C 109.5
O5 C25 N7 122.95(15)
O5 C25 C26 121.84(14)
N7 C25 C26 115.20(13)
N8 C26 C25 112.81(13)
N8 C26 H26A 109.0
C25 C26 H26A 109.0
N8 C26 H26B 109.0
C25 C26 H26B 109.0
H26A C26 H26B 107.8
O6 C30 N8 122.97(15)
O6 C30 C31 120.96(15)
N8 C30 C31 116.07(13)
N9 C31 C30 111.55(13)
N9 C31 H31A 109.3
C30 C31 H31A 109.3
N9 C31 H31B 109.3
C30 C31 H31B 109.3
H31A C31 H31B 108.0
C37 C32 C33 119.7(6)
C37 C32 N9 122.4(5)
C33 C32 N9 117.9(7)
C32 C33 C34 119.6(6)
C32 C33 H33 120.2
C34 C33 H33 120.2
C35 C34 C33 120.1(6)
C35 C34 H34 119.9
C33 C34 H34 119.9
C36 C35 C34 119.9(6)
C36 C35 H35 120.1
C34 C35 H35 120.1
C35 C36 C37 121.2(4)
C35 C36 H36 119.4
C37 C36 H36 119.4
C36 C37 C32 119.5(4)
C36 C37 H37 120.2
C32 C37 H37 120.2
C37' C32' C33' 121.9(11)
C37' C32' N9 115.7(11)
C33' C32' N9 122.3(15)
C34' C33' C32' 117.4(12)
C34' C33' H33' 121.3
C32' C33' H33' 121.3
C33' C34' C35' 122.8(13)
C33' C34' H34' 118.6
C35' C34' H34' 118.6
C36' C35' C34' 118.9(12)
C36' C35' H35' 120.6
C34' C35' H35' 120.6
C35' C36' C37' 120.0(9)
C35' C36' H36' 120.0
C37' C36' H36' 120.0
C32' C37' C36' 118.8(8)
C32' C37' H37' 120.6
C36' C37' H37' 120.6
O7 C38 N9 121.48(14)
O7 C38 C39 121.99(14)
N9 C38 C39 116.52(13)
N10 C39 C38 110.93(13)
N10 C39 H39A 109.5
C38 C39 H39A 109.5
N10 C39 H39B 109.5
C38 C39 H39B 109.5
H39A C39 H39B 108.0
C41 C40 C45 121.09(17)
C41 C40 N10 120.22(16)
C45 C40 N10 118.68(16)
C40 C41 C42 119.2(2)
C40 C41 H41 120.4
C42 C41 H41 120.4
C43 C42 C41 120.4(2)
C43 C42 H42 119.8
C41 C42 H42 119.8
C42 C43 C44 119.94(19)
C42 C43 H43 120.0
C44 C43 H43 120.0
C43 C44 C45 120.6(2)
C43 C44 H44 119.7
C45 C44 H44 119.7
C44 C45 C40 118.8(2)
C44 C45 H45 120.6
C40 C45 H45 120.6
O8 C46 N10 121.97(15)
O8 C46 C47 121.56(15)
N10 C46 C47 116.44(13)
N11 C47 C46 110.90(13)
N11 C47 H47A 109.5
C46 C47 H47A 109.5
N11 C47 H47B 109.5
C46 C47 H47B 109.5
H47A C47 H47B 108.0
N11 C48 C49 110.53(14)
N11 C48 H48A 109.5
C49 C48 H48A 109.5
N11 C48 H48B 109.5
C49 C48 H48B 109.5
H48A C48 H48B 108.1
O9 C49 C48 107.15(14)
O9 C49 H49A 110.3
C48 C49 H49A 110.3
O9 C49 H49B 110.3
C48 C49 H49B 110.3
H49A C49 H49B 108.5
O9 C50 H50A 109.5
O9 C50 H50B 109.5
H50A C50 H50B 109.5
O9 C50 H50C 109.5
H50A C50 H50C 109.5
H50B C50 H50C 109.5
O10 C51 N11 123.20(14)
O10 C51 C52 121.83(14)
N11 C51 C52 114.96(13)
N4 C52 C51 113.61(12)
N4 C52 H52A 108.8
C51 C52 H52A 108.8
N4 C52 H52B 108.8
C51 C52 H52B 108.8
H52A C52 H52B 107.7
H11A O11 H11B 108.5
H12A O12 H12B 109.1
H13C O13 H13D 111.5
C53 O14 H14A 109.5
O14 C53 C54 110.2(4)
O14 C53 H53A 109.6
C54 C53 H53A 109.6
O14 C53 H53B 109.6
C54 C53 H53B 109.6
H53A C53 H53B 108.1
C53 C54 H54A 109.5
C53 C54 H54B 109.5
H54A C54 H54B 109.5
C53 C54 H54C 109.5
H54A C54 H54C 109.5
H54B C54 H54C 109.5
C55 O15 H15A 109.5
O15 C55 C56 111.5(8)
O15 C55 H55A 109.3
C56 C55 H55A 109.3
O15 C55 H55B 109.3
C56 C55 H55B 109.3
H55A C55 H55B 108.0
C55 C56 H56A 109.5
C55 C56 H56B 109.5
H56A C56 H56B 109.5
C55 C56 H56C 109.5
H56A C56 H56C 109.5
H56B C56 H56C 109.5

loop_
_geom_bond_atom_site_label_1
_geom_bond_atom_site_label_2
_geom_bond_distance
O1 C4 1.2246(18)
O2 C12 1.2228(18)
O3 C20 1.2170(18)
O4 C23 1.413(2)
O4 C24 1.428(2)
O5 C25 1.2203(19)
O6 C30 1.226(2)
O7 C38 1.2176(19)
O8 C46 1.2320(19)
O9 C49 1.413(2)
O9 C50 1.417(2)
O10 C51 1.2242(19)
N1 N2 1.337(2)
N1 C2 1.352(2)
N1 C29 1.451(2)
N2 N3 1.323(2)
N3 C1 1.351(2)
C1 C2 1.356(3)
C1 C3 1.502(3)
C2 H2 0.9500
C3 N4 1.468(2)
C3 H3A 0.9900
C3 H3B 0.9900
C27 N8 1.471(2)
C27 C28 1.531(3)
C27 H27A 0.9900
C27 H27B 0.9900
C28 C29 1.538(3)
C28 H28A 0.9900
C28 H28B 0.9900
C29 H29A 0.9900
C29 H29B 0.9900
N1' N2' 1.342(9)
N1' C2' 1.356(9)
N1' C29' 1.45(2)
N2' N3' 1.323(9)
N3' C1' 1.332(10)
C1' C2' 1.382(10)
C1' C3' 1.516(10)
C2' H2' 0.9500
C3' N8 1.464(10)
C3' H3C 0.9900
C3' H3D 0.9900
C27' N4 1.459(10)
C27' C28' 1.535(10)
C27' H27C 0.9900
C27' H27D 0.9900
C28' C29' 1.535(10)
C28' H28C 0.9900
C28' H28D 0.9900
C29' H29C 0.9900
C29' H29D 0.9900
N4 C4 1.3468(19)
N4 C52 1.4532(19)
N5 C12 1.3681(19)
N5 C6 1.4315(18)
N5 C5 1.4595(19)
N6 C20 1.360(2)
N6 C14 1.437(2)
N6 C13 1.4553(18)
N7 C25 1.356(2)
N7 C21 1.4534(19)
N7 C22 1.462(2)
N8 C30 1.350(2)
N8 C26 1.450(2)
N9 C38 1.362(2)
N9 C32 1.425(7)
N9 C31 1.4561(19)
N9 C32' 1.462(10)
N10 C46 1.348(2)
N10 C40 1.437(2)
N10 C39 1.451(2)
N11 C51 1.348(2)
N11 C47 1.451(2)
N11 C48 1.459(2)
C4 C5 1.536(2)
C5 H5A 0.9900
C5 H5B 0.9900
C6 C7 1.391(2)
C6 C11 1.393(2)
C7 C8 1.389(2)
C7 H7 0.9500
C8 C9 1.387(2)
C8 H8 0.9500
C9 C10 1.387(2)
C9 H9 0.9500
C10 C11 1.392(2)
C10 H10 0.9500
C11 H11 0.9500
C12 C13 1.528(2)
C13 H13A 0.9900
C13 H13B 0.9900
C14 C15 1.386(2)
C14 C19 1.388(2)
C15 C16 1.390(2)
C15 H15 0.9500
C16 C17 1.384(3)
C16 H16 0.9500
C17 C18 1.376(3)
C17 H17 0.9500
C18 C19 1.389(3)
C18 H18 0.9500
C19 H19 0.9500
C20 C21 1.528(2)
C21 H21A 0.9900
C21 H21B 0.9900
C22 C23 1.508(2)
C22 H22A 0.9900
C22 H22B 0.9900
C23 H23A 0.9900
C23 H23B 0.9900
C24 H24A 0.9800
C24 H24B 0.9800
C24 H24C 0.9800
C25 C26 1.535(2)
C26 H26A 0.9900
C26 H26B 0.9900
C30 C31 1.530(2)
C31 H31A 0.9900
C31 H31B 0.9900
C32 C37 1.393(9)
C32 C33 1.400(10)
C33 C34 1.404(15)
C33 H33 0.9500
C34 C35 1.381(7)
C34 H34 0.9500
C35 C36 1.375(6)
C35 H35 0.9500
C36 C37 1.391(6)
C36 H36 0.9500
C37 H37 0.9500
C32' C37' 1.373(18)
C32' C33' 1.373(19)
C33' C34' 1.36(3)
C33' H33' 0.9500
C34' C35' 1.382(13)
C34' H34' 0.9500
C35' C36' 1.355(11)
C35' H35' 0.9500
C36' C37' 1.400(9)
C36' H36' 0.9500
C37' H37' 0.9500
C38 C39 1.530(2)
C39 H39A 0.9900
C39 H39B 0.9900
C40 C41 1.374(3)
C40 C45 1.384(3)
C41 C42 1.392(3)
C41 H41 0.9500
C42 C43 1.369(3)
C42 H42 0.9500
C43 C44 1.381(4)
C43 H43 0.9500
C44 C45 1.384(3)
C44 H44 0.9500
C45 H45 0.9500
C46 C47 1.525(2)
C47 H47A 0.9900
C47 H47B 0.9900
C48 C49 1.516(2)
C48 H48A 0.9900
C48 H48B 0.9900
C49 H49A 0.9900
C49 H49B 0.9900
C50 H50A 0.9800
C50 H50B 0.9800
C50 H50C 0.9800
C51 C52 1.528(2)
C52 H52A 0.9900
C52 H52B 0.9900
O11 H11A 0.8641
O11 H11B 0.8575
O12 H12A 0.8537
O12 H12B 0.8594
O13 H13C 0.8418
O13 H13D 0.8562
O14 C53 1.413(5)
O14 H14A 0.8400
C53 C54 1.501(6)
C53 H53A 0.9900
C53 H53B 0.9900
C54 H54A 0.9800
C54 H54B 0.9800
C54 H54C 0.9800
O15 C55 1.455(8)
O15 H15A 0.8400
C55 C56 1.555(9)
C55 H55A 0.9900
C55 H55B 0.9900
C56 H56A 0.9800
C56 H56B 0.9800
C56 H56C 0.9800
